data_1565924
loop_
_publ_author_name
'Narita, Hiroki'
'Choi, Heekyoung'
'Ito, Masato'
'Ando, Naoki'
'Ogi, Soichiro'
'Yamaguchi, Shigehiro'

_publ_section_title
;
 Fully fused boron-doped polycyclic aromatic hydrocarbons: their
 synthesis, structure--property relationships, and self-assembly behavior
 in aqueous media
;
_journal_issue 5
_journal_name_full 'Chemical Science'
_journal_page_first 1484
_journal_page_last 1491
_journal_paper_doi 10.1039/D1SC06710A
_journal_volume 13
_journal_year 2022
_chemical_formula_moiety 'C54 H37 B O2'
_chemical_formula_sum 'C54 H37 B O2'
_chemical_formula_weight 728.64
_space_group_crystal_system monoclinic
_space_group_IT_number 14
_space_group_name_Hall '-P 2ybc'
_space_group_name_H-M_alt 'P 1 21/c 1'
_atom_sites_solution_hydrogens geom
_audit_creation_method SHELXL-2018/1
_audit_update_record
;
2021-11-26 deposited with the CCDC.	2022-01-06 downloaded from the CCDC.
;
_cell_angle_alpha 90
_cell_angle_beta 95.339(4)
_cell_angle_gamma 90
_cell_formula_units_Z 4
_cell_length_a 18.5697(8)
_cell_length_b 12.0685(4)
_cell_length_c 16.8103(7)
_cell_measurement_reflns_used 7412
_cell_measurement_temperature 123(2)
_cell_measurement_theta_max 29.4350
_cell_measurement_theta_min 2.0310
_cell_volume 3751.0(3)
_computing_structure_refinement 'SHELXL-2018/1 (Sheldrick, 2018)'
_computing_structure_solution 'SHELXT 2014/5 (Sheldrick, 2014)'
_diffrn_ambient_temperature 123(2)
_diffrn_measured_fraction_theta_full 1.000
_diffrn_measured_fraction_theta_max 1.000
_diffrn_measurement_device_type
;
Rigaku Single Crystal X-ray diffractometer equipped with 
FR-X generator, Varimax optics, and PILATUS 200K photon 
counting detector
;
_diffrn_radiation_type MoK\a
_diffrn_radiation_wavelength 0.71073
_diffrn_reflns_av_R_equivalents 0.0817
_diffrn_reflns_av_unetI/netI 0.0825
_diffrn_reflns_Laue_measured_fraction_full 1.000
_diffrn_reflns_Laue_measured_fraction_max 1.000
_diffrn_reflns_limit_h_max 24
_diffrn_reflns_limit_h_min -24
_diffrn_reflns_limit_k_max 15
_diffrn_reflns_limit_k_min -15
_diffrn_reflns_limit_l_max 21
_diffrn_reflns_limit_l_min -21
_diffrn_reflns_number 49313
_diffrn_reflns_point_group_measured_fraction_full 1.000
_diffrn_reflns_point_group_measured_fraction_max 1.000
_diffrn_reflns_theta_full 25.242
_diffrn_reflns_theta_max 27.500
_diffrn_reflns_theta_min 2.015
_exptl_absorpt_coefficient_mu 0.076
_exptl_absorpt_correction_T_max 1.00000
_exptl_absorpt_correction_T_min 0.75518
_exptl_absorpt_correction_type multi-scan
_exptl_absorpt_process_details
;
CrysAlisPro 1.171.41.95a (Rigaku Oxford Diffraction, 2021)
Empirical absorption correction using spherical harmonics,
implemented in SCALE3 ABSPACK scaling algorithm.
;
_exptl_crystal_colour purple
_exptl_crystal_density_diffrn 1.290
_exptl_crystal_description plate
_exptl_crystal_F_000 1528
_exptl_crystal_size_max 0.100
_exptl_crystal_size_mid 0.100
_exptl_crystal_size_min 0.010
_refine_diff_density_max 0.271
_refine_diff_density_min -0.216
_refine_diff_density_rms 0.048
_refine_ls_extinction_method none
_refine_ls_goodness_of_fit_ref 1.008
_refine_ls_hydrogen_treatment constr
_refine_ls_matrix_type full
_refine_ls_number_parameters 520
_refine_ls_number_reflns 8609
_refine_ls_number_restraints 0
_refine_ls_restrained_S_all 1.008
_refine_ls_R_factor_all 0.1407
_refine_ls_R_factor_gt 0.0613
_refine_ls_shift/su_max 0.000
_refine_ls_shift/su_mean 0.000
_refine_ls_structure_factor_coef Fsqd
_refine_ls_weighting_details 'w=1/[\s^2^(Fo^2^)+(0.0573P)^2^+1.6290P] where P=(Fo^2^+2Fc^2^)/3'
_refine_ls_weighting_scheme calc
_refine_ls_wR_factor_gt 0.1231
_refine_ls_wR_factor_ref 0.1558
_reflns_Friedel_coverage 0.000
_reflns_number_gt 4515
_reflns_number_total 8609
_reflns_threshold_expression 'I > 2\s(I)'
_cod_data_source_file d1sc06710a2.cif
_cod_data_source_block compd_12
_cod_depositor_comments 'Adding full bibliography for 1565922--1565925.cif.'
_cod_original_sg_symbol_H-M 'P 21/c'
_cod_database_code 1565924
_shelx_shelxl_version_number 2018/1
_shelx_space_group_comment
;
The symmetry employed for this shelxl refinement is uniquely defined
by the following loop, which should always be used as a source of
symmetry information in preference to the above space-group names.
They are only intended as comments.
;
_shelx_estimated_absorpt_t_min 0.992
_shelx_estimated_absorpt_t_max 0.999
_exptl_absorpt_special_details
;
 ?
;

loop_
_space_group_symop_operation_xyz
'x, y, z'
'-x, y+1/2, -z+1/2'
'-x, -y, -z'
'x, -y-1/2, z-1/2'

loop_
_atom_site_label
_atom_site_type_symbol
_atom_site_fract_x
_atom_site_fract_y
_atom_site_fract_z
_atom_site_U_iso_or_equiv
_atom_site_adp_type
_atom_site_occupancy
_atom_site_site_symmetry_order
_atom_site_calc_flag
_atom_site_refinement_flags_posn
_atom_site_refinement_flags_adp
_atom_site_refinement_flags_occupancy
_atom_site_disorder_assembly
_atom_site_disorder_group
B1 B 0.53124(15) 0.5224(2) 0.63145(15) 0.0250(6) Uani 1 1 d . . . . .
C1 C 0.47938(12) 0.43113(18) 0.65112(13) 0.0241(5) Uani 1 1 d . . . . .
C2 C 0.50564(12) 0.34720(18) 0.70542(13) 0.0252(5) Uani 1 1 d . . . . .
C3 C 0.45889(13) 0.25904(19) 0.71876(14) 0.0297(6) Uani 1 1 d . . . . .
H1 H 0.475040 0.200402 0.753680 0.036 Uiso 1 1 calc R U . . .
C4 C 0.38877(13) 0.2574(2) 0.68086(14) 0.0307(6) Uani 1 1 d . . . . .
H2 H 0.357864 0.197184 0.690776 0.037 Uiso 1 1 calc R U . . .
C5 C 0.36275(13) 0.34082(19) 0.62914(14) 0.0285(6) Uani 1 1 d . . . . .
H3 H 0.314615 0.337384 0.604585 0.034 Uiso 1 1 calc R U . . .
C6 C 0.40737(12) 0.43015(19) 0.61309(13) 0.0258(5) Uani 1 1 d . . . . .
C7 C 0.38378(12) 0.52243(19) 0.55717(13) 0.0254(5) Uani 1 1 d . . . . .
C8 C 0.31436(13) 0.53120(19) 0.51751(14) 0.0286(6) Uani 1 1 d . . . . .
H4 H 0.279817 0.476073 0.527513 0.034 Uiso 1 1 calc R U . . .
C9 C 0.29232(13) 0.6181(2) 0.46286(14) 0.0290(6) Uani 1 1 d . . . . .
H5 H 0.244761 0.618958 0.436590 0.035 Uiso 1 1 calc R U . . .
C10 C 0.34096(13) 0.70085(19) 0.44864(14) 0.0262(5) Uani 1 1 d . . . . .
C11 C 0.34155(13) 0.80304(19) 0.39852(14) 0.0275(6) Uani 1 1 d . . . . .
C12 C 0.28989(14) 0.8497(2) 0.34387(14) 0.0346(6) Uani 1 1 d . . . . .
H6 H 0.243822 0.815968 0.332944 0.042 Uiso 1 1 calc R U . . .
C13 C 0.30680(14) 0.9473(2) 0.30516(15) 0.0372(6) Uani 1 1 d . . . . .
H7 H 0.271512 0.980615 0.268120 0.045 Uiso 1 1 calc R U . . .
C14 C 0.37403(14) 0.9965(2) 0.31976(15) 0.0355(6) Uani 1 1 d . . . . .
H8 H 0.384072 1.062988 0.292594 0.043 Uiso 1 1 calc R U . . .
C15 C 0.42714(14) 0.95041(19) 0.37348(14) 0.0313(6) Uani 1 1 d . . . . .
H9 H 0.473235 0.984520 0.383069 0.038 Uiso 1 1 calc R U . . .
C16 C 0.41126(13) 0.85254(19) 0.41321(14) 0.0290(6) Uani 1 1 d . . . . .
C17 C 0.45595(13) 0.78363(19) 0.47074(13) 0.0262(5) Uani 1 1 d . . . . .
C18 C 0.41019(12) 0.69349(19) 0.48915(13) 0.0251(5) Uani 1 1 d . . . . .
C19 C 0.43364(13) 0.60894(18) 0.54150(13) 0.0252(5) Uani 1 1 d . . . . .
C20 C 0.50671(12) 0.61387(18) 0.57506(13) 0.0242(5) Uani 1 1 d . . . . .
C21 C 0.55323(13) 0.70038(18) 0.55685(13) 0.0251(5) Uani 1 1 d . . . . .
C22 C 0.52611(13) 0.78770(19) 0.50381(14) 0.0279(6) Uani 1 1 d . . . . .
H10 H 0.556608 0.847486 0.491897 0.033 Uiso 1 1 calc R U . . .
C23 C 0.60836(12) 0.52294(18) 0.66817(13) 0.0242(5) Uani 1 1 d . . . . .
C24 C 0.65533(12) 0.60694(18) 0.64584(13) 0.0237(5) Uani 1 1 d . . . . .
C25 C 0.62949(12) 0.69571(18) 0.59177(13) 0.0249(5) Uani 1 1 d . . . . .
C26 C 0.67966(13) 0.7739(2) 0.57372(15) 0.0320(6) Uani 1 1 d . . . . .
H11 H 0.663816 0.833898 0.539892 0.038 Uiso 1 1 calc R U . . .
C27 C 0.75308(13) 0.7693(2) 0.60291(16) 0.0350(6) Uani 1 1 d . . . . .
H12 H 0.785484 0.824939 0.588071 0.042 Uiso 1 1 calc R U . . .
C28 C 0.77805(13) 0.6852(2) 0.65253(15) 0.0300(6) Uani 1 1 d . . . . .
C29 C 0.72960(13) 0.60244(18) 0.67712(13) 0.0258(5) Uani 1 1 d . . . . .
C30 C 0.75229(13) 0.51958(19) 0.73254(14) 0.0283(6) Uani 1 1 d . . . . .
H13 H 0.801463 0.518068 0.753952 0.034 Uiso 1 1 calc R U . . .
C31 C 0.70492(12) 0.43928(18) 0.75722(14) 0.0253(5) Uani 1 1 d . . . . .
C32 C 0.72727(13) 0.3586(2) 0.81656(14) 0.0295(6) Uani 1 1 d . . . . .
C33 C 0.67931(13) 0.2828(2) 0.84008(15) 0.0318(6) Uani 1 1 d . . . . .
H14 H 0.693969 0.231447 0.881286 0.038 Uiso 1 1 calc R U . . .
C34 C 0.60760(13) 0.2803(2) 0.80321(14) 0.0304(6) Uani 1 1 d . . . . .
H15 H 0.575722 0.225088 0.819813 0.036 Uiso 1 1 calc R U . . .
C35 C 0.58151(12) 0.35356(19) 0.74452(13) 0.0257(5) Uani 1 1 d . . . . .
C36 C 0.63149(12) 0.43833(19) 0.72296(13) 0.0250(5) Uani 1 1 d . . . . .
C37 C 0.82550(13) 0.3123(2) 0.91600(15) 0.0295(6) Uani 1 1 d . . . . .
C38 C 0.85624(13) 0.2083(2) 0.91075(15) 0.0338(6) Uani 1 1 d . . . . .
C39 C 0.88779(14) 0.1604(2) 0.98041(17) 0.0417(7) Uani 1 1 d . . . . .
H16 H 0.907543 0.087970 0.978164 0.050 Uiso 1 1 calc R U . . .
C40 C 0.89138(15) 0.2145(3) 1.05270(18) 0.0493(8) Uani 1 1 d . . . . .
C41 C 0.86224(15) 0.3197(3) 1.05487(17) 0.0482(8) Uani 1 1 d . . . . .
H17 H 0.865848 0.358798 1.104130 0.058 Uiso 1 1 calc R U . . .
C42 C 0.82770(14) 0.3703(2) 0.98719(17) 0.0382(7) Uani 1 1 d . . . . .
C43 C 0.85728(19) 0.1517(3) 0.83102(18) 0.0624(9) Uani 1 1 d . . . . .
H18 H 0.809025 0.155559 0.802094 0.094 Uiso 1 1 calc R U . . .
H19 H 0.871261 0.073983 0.839272 0.094 Uiso 1 1 calc R U . . .
H20 H 0.892229 0.188831 0.799801 0.094 Uiso 1 1 calc R U . . .
C44 C 0.7936(2) 0.4841(3) 0.9908(2) 0.0690(10) Uani 1 1 d . . . . .
H21 H 0.801060 0.525225 0.941955 0.103 Uiso 1 1 calc R U . . .
H22 H 0.815990 0.524409 1.037260 0.103 Uiso 1 1 calc R U . . .
H23 H 0.741609 0.476166 0.995400 0.103 Uiso 1 1 calc R U . . .
C45 C 0.92502(19) 0.1607(4) 1.1284(2) 0.0844(13) Uani 1 1 d . . . . .
H24 H 0.887218 0.124631 1.156113 0.127 Uiso 1 1 calc R U . . .
H25 H 0.949194 0.217193 1.163158 0.127 Uiso 1 1 calc R U . . .
H26 H 0.960468 0.105191 1.114884 0.127 Uiso 1 1 calc R U . . .
C46 C 0.89577(13) 0.7623(2) 0.67032(16) 0.0312(6) Uani 1 1 d . . . . .
C47 C 0.90372(13) 0.8416(2) 0.72991(15) 0.0333(6) Uani 1 1 d . . . . .
C48 C 0.95104(14) 0.9291(2) 0.71928(16) 0.0369(6) Uani 1 1 d . . . . .
H27 H 0.957218 0.985010 0.759114 0.044 Uiso 1 1 calc R U . . .
C49 C 0.98947(13) 0.9372(2) 0.65226(16) 0.0348(6) Uani 1 1 d . . . . .
C50 C 0.97944(13) 0.8555(2) 0.59480(16) 0.0360(6) Uani 1 1 d . . . . .
H28 H 1.005323 0.860108 0.548750 0.043 Uiso 1 1 calc R U . . .
C51 C 0.93269(14) 0.7665(2) 0.60201(16) 0.0358(6) Uani 1 1 d . . . . .
C52 C 0.86256(16) 0.8316(2) 0.80304(16) 0.0491(8) Uani 1 1 d . . . . .
H29 H 0.811032 0.845039 0.788053 0.074 Uiso 1 1 calc R U . . .
H30 H 0.880898 0.886371 0.842958 0.074 Uiso 1 1 calc R U . . .
H31 H 0.869060 0.756972 0.825515 0.074 Uiso 1 1 calc R U . . .
C53 C 0.92124(17) 0.6780(3) 0.53867(18) 0.0553(8) Uani 1 1 d . . . . .
H32 H 0.951220 0.694214 0.495109 0.083 Uiso 1 1 calc R U . . .
H33 H 0.870188 0.676612 0.517766 0.083 Uiso 1 1 calc R U . . .
H34 H 0.934860 0.605727 0.562010 0.083 Uiso 1 1 calc R U . . .
C54 C 1.03986(15) 1.0335(2) 0.64305(18) 0.0474(8) Uani 1 1 d . . . . .
H35 H 1.086239 1.005837 0.627757 0.071 Uiso 1 1 calc R U . . .
H36 H 1.047698 1.073487 0.693848 0.071 Uiso 1 1 calc R U . . .
H37 H 1.018362 1.083645 0.601565 0.071 Uiso 1 1 calc R U . . .
O1 O 0.79949(9) 0.36671(14) 0.84518(10) 0.0380(5) Uani 1 1 d . . . . .
O2 O 0.84969(9) 0.67217(13) 0.68126(10) 0.0362(4) Uani 1 1 d . . . . .

loop_
_atom_site_aniso_label
_atom_site_aniso_U_11
_atom_site_aniso_U_22
_atom_site_aniso_U_33
_atom_site_aniso_U_23
_atom_site_aniso_U_13
_atom_site_aniso_U_12
B1 0.0327(15) 0.0224(14) 0.0205(15) -0.0045(11) 0.0051(12) 0.0036(12)
C1 0.0293(13) 0.0210(12) 0.0229(13) -0.0015(10) 0.0064(11) 0.0000(10)
C2 0.0304(13) 0.0222(12) 0.0236(13) -0.0001(10) 0.0065(11) -0.0017(10)
C3 0.0368(15) 0.0232(13) 0.0293(14) 0.0040(10) 0.0036(12) 0.0001(11)
C4 0.0325(14) 0.0283(14) 0.0316(14) 0.0022(11) 0.0047(12) -0.0058(11)
C5 0.0303(13) 0.0295(13) 0.0259(13) -0.0020(11) 0.0031(11) -0.0035(11)
C6 0.0289(13) 0.0241(12) 0.0251(13) -0.0020(10) 0.0059(11) 0.0003(10)
C7 0.0300(13) 0.0215(12) 0.0252(13) -0.0023(10) 0.0056(11) 0.0007(10)
C8 0.0328(14) 0.0239(13) 0.0293(14) -0.0035(10) 0.0042(11) -0.0021(11)
C9 0.0277(13) 0.0296(13) 0.0291(14) -0.0022(11) 0.0004(11) 0.0030(11)
C10 0.0305(13) 0.0244(12) 0.0241(13) -0.0023(10) 0.0047(11) 0.0026(11)
C11 0.0350(14) 0.0237(13) 0.0244(13) -0.0024(10) 0.0055(11) 0.0047(11)
C12 0.0364(15) 0.0358(15) 0.0311(14) 0.0031(12) 0.0010(12) 0.0045(12)
C13 0.0412(16) 0.0344(15) 0.0351(16) 0.0068(12) -0.0010(13) 0.0080(13)
C14 0.0470(16) 0.0274(14) 0.0324(15) 0.0060(11) 0.0048(13) 0.0050(12)
C15 0.0365(14) 0.0245(13) 0.0329(15) 0.0018(11) 0.0027(12) 0.0022(11)
C16 0.0359(14) 0.0262(13) 0.0253(13) -0.0015(11) 0.0048(11) 0.0060(11)
C17 0.0344(14) 0.0209(12) 0.0232(13) 0.0012(10) 0.0025(11) 0.0014(10)
C18 0.0292(13) 0.0242(12) 0.0220(13) -0.0031(10) 0.0023(10) 0.0034(10)
C19 0.0337(14) 0.0192(12) 0.0232(13) -0.0008(10) 0.0053(11) 0.0030(10)
C20 0.0265(13) 0.0215(12) 0.0250(13) -0.0026(10) 0.0048(11) 0.0016(10)
C21 0.0305(13) 0.0209(12) 0.0240(13) -0.0021(10) 0.0029(11) 0.0021(10)
C22 0.0343(14) 0.0206(12) 0.0290(14) 0.0001(10) 0.0047(11) 0.0007(11)
C23 0.0300(13) 0.0200(12) 0.0232(13) -0.0010(10) 0.0047(11) 0.0013(10)
C24 0.0285(13) 0.0188(12) 0.0246(13) -0.0001(10) 0.0058(11) 0.0018(10)
C25 0.0279(13) 0.0203(12) 0.0264(13) -0.0023(10) 0.0027(11) 0.0015(10)
C26 0.0344(14) 0.0235(13) 0.0377(15) 0.0086(11) 0.0014(12) 0.0009(11)
C27 0.0318(14) 0.0266(14) 0.0465(16) 0.0109(12) 0.0021(12) -0.0056(11)
C28 0.0276(13) 0.0285(13) 0.0338(15) 0.0029(11) 0.0015(11) 0.0013(11)
C29 0.0291(13) 0.0213(12) 0.0270(13) -0.0003(10) 0.0032(11) -0.0006(10)
C30 0.0270(13) 0.0268(13) 0.0310(14) 0.0013(11) 0.0019(11) 0.0030(11)
C31 0.0276(13) 0.0205(12) 0.0281(13) 0.0030(10) 0.0043(11) 0.0024(10)
C32 0.0296(14) 0.0273(13) 0.0310(14) 0.0020(11) -0.0004(11) 0.0019(11)
C33 0.0325(14) 0.0277(13) 0.0352(15) 0.0118(11) 0.0024(12) 0.0027(11)
C34 0.0329(14) 0.0278(13) 0.0307(14) 0.0065(11) 0.0050(12) -0.0031(11)
C35 0.0311(13) 0.0224(12) 0.0238(13) 0.0005(10) 0.0041(11) 0.0005(10)
C36 0.0292(13) 0.0229(12) 0.0235(13) 0.0009(10) 0.0057(11) 0.0015(10)
C37 0.0267(13) 0.0263(13) 0.0351(15) 0.0071(11) 0.0006(11) 0.0002(11)
C38 0.0336(14) 0.0263(13) 0.0415(16) 0.0023(12) 0.0034(12) 0.0015(11)
C39 0.0365(16) 0.0365(16) 0.0515(19) 0.0104(14) 0.0016(14) 0.0034(13)
C40 0.0359(16) 0.064(2) 0.0468(19) 0.0215(16) -0.0022(14) -0.0088(15)
C41 0.0450(17) 0.064(2) 0.0362(17) -0.0097(15) 0.0053(14) -0.0151(16)
C42 0.0372(15) 0.0326(15) 0.0462(18) -0.0078(13) 0.0105(13) -0.0052(12)
C43 0.084(2) 0.0451(19) 0.058(2) -0.0151(16) 0.0049(18) 0.0107(18)
C44 0.081(2) 0.0434(19) 0.087(3) -0.0208(18) 0.028(2) 0.0067(18)
C45 0.057(2) 0.132(4) 0.060(2) 0.050(2) -0.0162(18) -0.011(2)
C46 0.0255(13) 0.0253(13) 0.0424(16) 0.0092(12) 0.0008(12) -0.0022(11)
C47 0.0329(14) 0.0297(14) 0.0374(16) 0.0060(12) 0.0037(12) 0.0051(12)
C48 0.0412(16) 0.0245(13) 0.0439(17) 0.0003(12) -0.0015(13) 0.0026(12)
C49 0.0274(13) 0.0276(14) 0.0485(17) 0.0075(12) -0.0016(13) 0.0012(11)
C50 0.0288(14) 0.0400(16) 0.0397(16) 0.0061(13) 0.0062(12) -0.0003(12)
C51 0.0316(14) 0.0338(15) 0.0413(16) 0.0010(12) -0.0003(13) 0.0000(12)
C52 0.062(2) 0.0410(17) 0.0458(18) 0.0043(14) 0.0145(16) 0.0018(15)
C53 0.057(2) 0.055(2) 0.055(2) -0.0137(16) 0.0090(16) -0.0116(16)
C54 0.0365(16) 0.0347(16) 0.070(2) 0.0078(14) 0.0010(15) -0.0061(13)
O1 0.0298(10) 0.0384(10) 0.0443(11) 0.0186(9) -0.0039(8) -0.0017(8)
O2 0.0270(9) 0.0292(10) 0.0516(12) 0.0114(8) -0.0010(8) -0.0031(8)

loop_
_atom_type_symbol
_atom_type_description
_atom_type_scat_dispersion_real
_atom_type_scat_dispersion_imag
_atom_type_scat_source
C C 0.0033 0.0016 'International Tables Vol C Tables 4.2.6.8 and 6.1.1.4'
H H 0.0000 0.0000 'International Tables Vol C Tables 4.2.6.8 and 6.1.1.4'
B B 0.0013 0.0007 'International Tables Vol C Tables 4.2.6.8 and 6.1.1.4'
O O 0.0106 0.0060 'International Tables Vol C Tables 4.2.6.8 and 6.1.1.4'

loop_
_geom_angle_atom_site_label_1
_geom_angle_atom_site_label_2
_geom_angle_atom_site_label_3
_geom_angle
_geom_angle_site_symmetry_1
_geom_angle_site_symmetry_3
_geom_angle_publ_flag
C20 B1 C23 118.5(2) . . ?
C20 B1 C1 120.7(2) . . ?
C23 B1 C1 120.8(2) . . ?
C2 C1 C6 122.3(2) . . ?
C2 C1 B1 118.1(2) . . ?
C6 C1 B1 119.7(2) . . ?
C3 C2 C1 117.6(2) . . ?
C3 C2 C35 122.6(2) . . ?
C1 C2 C35 119.9(2) . . ?
C4 C3 C2 120.2(2) . . ?
C4 C3 H1 119.9 . . ?
C2 C3 H1 119.9 . . ?
C5 C4 C3 122.1(2) . . ?
C5 C4 H2 119.0 . . ?
C3 C4 H2 119.0 . . ?
C4 C5 C6 120.1(2) . . ?
C4 C5 H3 120.0 . . ?
C6 C5 H3 120.0 . . ?
C5 C6 C1 117.8(2) . . ?
C5 C6 C7 123.4(2) . . ?
C1 C6 C7 118.8(2) . . ?
C8 C7 C19 116.0(2) . . ?
C8 C7 C6 124.0(2) . . ?
C19 C7 C6 120.0(2) . . ?
C7 C8 C9 123.9(2) . . ?
C7 C8 H4 118.0 . . ?
C9 C8 H4 118.0 . . ?
C10 C9 C8 119.3(2) . . ?
C10 C9 H5 120.4 . . ?
C8 C9 H5 120.4 . . ?
C9 C10 C18 117.1(2) . . ?
C9 C10 C11 137.2(2) . . ?
C18 C10 C11 105.8(2) . . ?
C12 C11 C16 120.4(2) . . ?
C12 C11 C10 132.0(2) . . ?
C16 C11 C10 107.6(2) . . ?
C11 C12 C13 118.7(2) . . ?
C11 C12 H6 120.6 . . ?
C13 C12 H6 120.6 . . ?
C14 C13 C12 121.2(2) . . ?
C14 C13 H7 119.4 . . ?
C12 C13 H7 119.4 . . ?
C13 C14 C15 121.2(2) . . ?
C13 C14 H8 119.4 . . ?
C15 C14 H8 119.4 . . ?
C14 C15 C16 118.6(2) . . ?
C14 C15 H9 120.7 . . ?
C16 C15 H9 120.7 . . ?
C15 C16 C11 119.9(2) . . ?
C15 C16 C17 131.2(2) . . ?
C11 C16 C17 108.9(2) . . ?
C22 C17 C18 120.1(2) . . ?
C22 C17 C16 134.7(2) . . ?
C18 C17 C16 105.2(2) . . ?
C19 C18 C10 125.0(2) . . ?
C19 C18 C17 122.5(2) . . ?
C10 C18 C17 112.5(2) . . ?
C18 C19 C20 116.8(2) . . ?
C18 C19 C7 118.7(2) . . ?
C20 C19 C7 124.4(2) . . ?
C21 C20 C19 121.8(2) . . ?
C21 C20 B1 121.9(2) . . ?
C19 C20 B1 116.3(2) . . ?
C20 C21 C22 119.4(2) . . ?
C20 C21 C25 118.0(2) . . ?
C22 C21 C25 122.6(2) . . ?
C17 C22 C21 119.3(2) . . ?
C17 C22 H10 120.3 . . ?
C21 C22 H10 120.3 . . ?
C24 C23 C36 122.3(2) . . ?
C24 C23 B1 118.8(2) . . ?
C36 C23 B1 118.9(2) . . ?
C23 C24 C29 118.3(2) . . ?
C23 C24 C25 121.2(2) . . ?
C29 C24 C25 120.5(2) . . ?
C26 C25 C24 116.8(2) . . ?
C26 C25 C21 121.8(2) . . ?
C24 C25 C21 121.5(2) . . ?
C25 C26 C27 123.3(2) . . ?
C25 C26 H11 118.4 . . ?
C27 C26 H11 118.4 . . ?
C28 C27 C26 120.3(2) . . ?
C28 C27 H12 119.8 . . ?
C26 C27 H12 119.8 . . ?
C27 C28 O2 124.0(2) . . ?
C27 C28 C29 120.5(2) . . ?
O2 C28 C29 115.5(2) . . ?
C30 C29 C24 119.4(2) . . ?
C30 C29 C28 122.1(2) . . ?
C24 C29 C28 118.5(2) . . ?
C31 C30 C29 122.2(2) . . ?
C31 C30 H13 118.9 . . ?
C29 C30 H13 118.9 . . ?
C30 C31 C32 122.0(2) . . ?
C30 C31 C36 119.3(2) . . ?
C32 C31 C36 118.7(2) . . ?
C33 C32 O1 125.8(2) . . ?
C33 C32 C31 120.4(2) . . ?
O1 C32 C31 113.8(2) . . ?
C32 C33 C34 120.1(2) . . ?
C32 C33 H14 120.0 . . ?
C34 C33 H14 120.0 . . ?
C35 C34 C33 123.6(2) . . ?
C35 C34 H15 118.2 . . ?
C33 C34 H15 118.2 . . ?
C34 C35 C36 116.2(2) . . ?
C34 C35 C2 122.3(2) . . ?
C36 C35 C2 121.6(2) . . ?
C23 C36 C31 118.5(2) . . ?
C23 C36 C35 120.6(2) . . ?
C31 C36 C35 120.9(2) . . ?
C42 C37 C38 122.3(2) . . ?
C42 C37 O1 118.4(2) . . ?
C38 C37 O1 118.7(2) . . ?
C37 C38 C39 117.9(2) . . ?
C37 C38 C43 120.5(2) . . ?
C39 C38 C43 121.5(2) . . ?
C40 C39 C38 122.0(3) . . ?
C40 C39 H16 119.0 . . ?
C38 C39 H16 119.0 . . ?
C39 C40 C41 118.2(3) . . ?
C39 C40 C45 121.4(3) . . ?
C41 C40 C45 120.4(3) . . ?
C40 C41 C42 122.2(3) . . ?
C40 C41 H17 118.9 . . ?
C42 C41 H17 118.9 . . ?
C37 C42 C41 117.3(2) . . ?
C37 C42 C44 120.9(3) . . ?
C41 C42 C44 121.8(3) . . ?
C38 C43 H18 109.5 . . ?
C38 C43 H19 109.5 . . ?
H18 C43 H19 109.5 . . ?
C38 C43 H20 109.5 . . ?
H18 C43 H20 109.5 . . ?
H19 C43 H20 109.5 . . ?
C42 C44 H21 109.5 . . ?
C42 C44 H22 109.5 . . ?
H21 C44 H22 109.5 . . ?
C42 C44 H23 109.5 . . ?
H21 C44 H23 109.5 . . ?
H22 C44 H23 109.5 . . ?
C40 C45 H24 109.5 . . ?
C40 C45 H25 109.5 . . ?
H24 C45 H25 109.5 . . ?
C40 C45 H26 109.5 . . ?
H24 C45 H26 109.5 . . ?
H25 C45 H26 109.5 . . ?
C47 C46 C51 123.0(2) . . ?
C47 C46 O2 117.8(2) . . ?
C51 C46 O2 119.3(2) . . ?
C46 C47 C48 117.2(2) . . ?
C46 C47 C52 120.4(2) . . ?
C48 C47 C52 122.4(2) . . ?
C49 C48 C47 122.2(2) . . ?
C49 C48 H27 118.9 . . ?
C47 C48 H27 118.9 . . ?
C50 C49 C48 118.0(2) . . ?
C50 C49 C54 121.5(3) . . ?
C48 C49 C54 120.4(2) . . ?
C49 C50 C51 122.3(2) . . ?
C49 C50 H28 118.9 . . ?
C51 C50 H28 118.9 . . ?
C46 C51 C50 117.3(2) . . ?
C46 C51 C53 120.5(2) . . ?
C50 C51 C53 122.2(3) . . ?
C47 C52 H29 109.5 . . ?
C47 C52 H30 109.5 . . ?
H29 C52 H30 109.5 . . ?
C47 C52 H31 109.5 . . ?
H29 C52 H31 109.5 . . ?
H30 C52 H31 109.5 . . ?
C51 C53 H32 109.5 . . ?
C51 C53 H33 109.5 . . ?
H32 C53 H33 109.5 . . ?
C51 C53 H34 109.5 . . ?
H32 C53 H34 109.5 . . ?
H33 C53 H34 109.5 . . ?
C49 C54 H35 109.5 . . ?
C49 C54 H36 109.5 . . ?
H35 C54 H36 109.5 . . ?
C49 C54 H37 109.5 . . ?
H35 C54 H37 109.5 . . ?
H36 C54 H37 109.5 . . ?
C32 O1 C37 120.42(18) . . ?
C28 O2 C46 116.36(18) . . ?

loop_
_geom_bond_atom_site_label_1
_geom_bond_atom_site_label_2
_geom_bond_distance
_geom_bond_site_symmetry_2
_geom_bond_publ_flag
B1 C20 1.498(3) . ?
B1 C23 1.506(4) . ?
B1 C1 1.519(3) . ?
C1 C2 1.419(3) . ?
C1 C6 1.427(3) . ?
C2 C3 1.404(3) . ?
C2 C35 1.500(3) . ?
C3 C4 1.396(3) . ?
C3 H1 0.9500 . ?
C4 C5 1.388(3) . ?
C4 H2 0.9500 . ?
C5 C6 1.401(3) . ?
C5 H3 0.9500 . ?
C6 C7 1.496(3) . ?
C7 C8 1.399(3) . ?
C7 C19 1.436(3) . ?
C8 C9 1.429(3) . ?
C8 H4 0.9500 . ?
C9 C10 1.382(3) . ?
C9 H5 0.9500 . ?
C10 C18 1.401(3) . ?
C10 C11 1.494(3) . ?
C11 C12 1.385(3) . ?
C11 C16 1.426(3) . ?
C12 C13 1.396(3) . ?
C12 H6 0.9500 . ?
C13 C14 1.383(4) . ?
C13 H7 0.9500 . ?
C14 C15 1.390(3) . ?
C14 H8 0.9500 . ?
C15 C16 1.402(3) . ?
C15 H9 0.9500 . ?
C16 C17 1.472(3) . ?
C17 C22 1.369(3) . ?
C17 C18 1.432(3) . ?
C18 C19 1.391(3) . ?
C19 C20 1.421(3) . ?
C20 C21 1.407(3) . ?
C21 C22 1.441(3) . ?
C21 C25 1.483(3) . ?
C22 H10 0.9500 . ?
C23 C24 1.411(3) . ?
C23 C36 1.415(3) . ?
C24 C29 1.431(3) . ?
C24 C25 1.457(3) . ?
C25 C26 1.380(3) . ?
C26 C27 1.407(3) . ?
C26 H11 0.9500 . ?
C27 C28 1.367(3) . ?
C27 H12 0.9500 . ?
C28 O2 1.381(3) . ?
C28 C29 1.431(3) . ?
C29 C30 1.404(3) . ?
C30 C31 1.397(3) . ?
C30 H13 0.9500 . ?
C31 C32 1.428(3) . ?
C31 C36 1.430(3) . ?
C32 C33 1.361(3) . ?
C32 O1 1.386(3) . ?
C33 C34 1.416(3) . ?
C33 H14 0.9500 . ?
C34 C35 1.379(3) . ?
C34 H15 0.9500 . ?
C35 C36 1.450(3) . ?
C37 C42 1.384(3) . ?
C37 C38 1.385(3) . ?
C37 O1 1.405(3) . ?
C38 C39 1.386(3) . ?
C38 C43 1.506(4) . ?
C39 C40 1.376(4) . ?
C39 H16 0.9500 . ?
C40 C41 1.381(4) . ?
C40 C45 1.511(4) . ?
C41 C42 1.394(4) . ?
C41 H17 0.9500 . ?
C42 C44 1.515(4) . ?
C43 H18 0.9800 . ?
C43 H19 0.9800 . ?
C43 H20 0.9800 . ?
C44 H21 0.9800 . ?
C44 H22 0.9800 . ?
C44 H23 0.9800 . ?
C45 H24 0.9800 . ?
C45 H25 0.9800 . ?
C45 H26 0.9800 . ?
C46 C47 1.384(3) . ?
C46 C51 1.392(4) . ?
C46 O2 1.406(3) . ?
C47 C48 1.396(3) . ?
C47 C52 1.512(4) . ?
C48 C49 1.392(4) . ?
C48 H27 0.9500 . ?
C49 C50 1.381(4) . ?
C49 C54 1.509(3) . ?
C50 C51 1.393(3) . ?
C50 H28 0.9500 . ?
C51 C53 1.509(4) . ?
C52 H29 0.9800 . ?
C52 H30 0.9800 . ?
C52 H31 0.9800 . ?
C53 H32 0.9800 . ?
C53 H33 0.9800 . ?
C53 H34 0.9800 . ?
C54 H35 0.9800 . ?
C54 H36 0.9800 . ?
C54 H37 0.9800 . ?

loop_
_geom_torsion_atom_site_label_1
_geom_torsion_atom_site_label_2
_geom_torsion_atom_site_label_3
_geom_torsion_atom_site_label_4
_geom_torsion
_geom_torsion_site_symmetry_1
_geom_torsion_site_symmetry_2
_geom_torsion_site_symmetry_3
_geom_torsion_site_symmetry_4
_geom_torsion_publ_flag
C20 B1 C1 C2 -179.5(2) . . . . ?
C23 B1 C1 C2 0.4(3) . . . . ?
C20 B1 C1 C6 2.5(3) . . . . ?
C23 B1 C1 C6 -177.5(2) . . . . ?
C6 C1 C2 C3 2.4(3) . . . . ?
B1 C1 C2 C3 -175.5(2) . . . . ?
C6 C1 C2 C35 -179.1(2) . . . . ?
B1 C1 C2 C35 3.0(3) . . . . ?
C1 C2 C3 C4 -1.6(3) . . . . ?
C35 C2 C3 C4 179.9(2) . . . . ?
C2 C3 C4 C5 0.2(4) . . . . ?
C3 C4 C5 C6 0.4(4) . . . . ?
C4 C5 C6 C1 0.3(3) . . . . ?
C4 C5 C6 C7 179.1(2) . . . . ?
C2 C1 C6 C5 -1.8(3) . . . . ?
B1 C1 C6 C5 176.1(2) . . . . ?
C2 C1 C6 C7 179.4(2) . . . . ?
B1 C1 C6 C7 -2.7(3) . . . . ?
C5 C6 C7 C8 2.3(4) . . . . ?
C1 C6 C7 C8 -179.0(2) . . . . ?
C5 C6 C7 C19 -177.6(2) . . . . ?
C1 C6 C7 C19 1.1(3) . . . . ?
C19 C7 C8 C9 1.3(3) . . . . ?
C6 C7 C8 C9 -178.6(2) . . . . ?
C7 C8 C9 C10 -1.5(4) . . . . ?
C8 C9 C10 C18 0.4(3) . . . . ?
C8 C9 C10 C11 179.8(2) . . . . ?
C9 C10 C11 C12 -2.4(5) . . . . ?
C18 C10 C11 C12 177.0(2) . . . . ?
C9 C10 C11 C16 179.5(3) . . . . ?
C18 C10 C11 C16 -1.1(2) . . . . ?
C16 C11 C12 C13 -1.6(4) . . . . ?
C10 C11 C12 C13 -179.5(2) . . . . ?
C11 C12 C13 C14 0.9(4) . . . . ?
C12 C13 C14 C15 0.0(4) . . . . ?
C13 C14 C15 C16 -0.2(4) . . . . ?
C14 C15 C16 C11 -0.5(3) . . . . ?
C14 C15 C16 C17 178.2(2) . . . . ?
C12 C11 C16 C15 1.4(3) . . . . ?
C10 C11 C16 C15 179.8(2) . . . . ?
C12 C11 C16 C17 -177.5(2) . . . . ?
C10 C11 C16 C17 0.8(2) . . . . ?
C15 C16 C17 C22 -1.6(5) . . . . ?
C11 C16 C17 C22 177.2(3) . . . . ?
C15 C16 C17 C18 -179.1(2) . . . . ?
C11 C16 C17 C18 -0.3(3) . . . . ?
C9 C10 C18 C19 0.8(3) . . . . ?
C11 C10 C18 C19 -178.8(2) . . . . ?
C9 C10 C18 C17 -179.5(2) . . . . ?
C11 C10 C18 C17 1.0(3) . . . . ?
C22 C17 C18 C19 1.4(3) . . . . ?
C16 C17 C18 C19 179.3(2) . . . . ?
C22 C17 C18 C10 -178.4(2) . . . . ?
C16 C17 C18 C10 -0.5(3) . . . . ?
C10 C18 C19 C20 178.1(2) . . . . ?
C17 C18 C19 C20 -1.6(3) . . . . ?
C10 C18 C19 C7 -1.0(3) . . . . ?
C17 C18 C19 C7 179.3(2) . . . . ?
C8 C7 C19 C18 -0.1(3) . . . . ?
C6 C7 C19 C18 179.9(2) . . . . ?
C8 C7 C19 C20 -179.0(2) . . . . ?
C6 C7 C19 C20 0.9(3) . . . . ?
C18 C19 C20 C21 0.4(3) . . . . ?
C7 C19 C20 C21 179.4(2) . . . . ?
C18 C19 C20 B1 179.9(2) . . . . ?
C7 C19 C20 B1 -1.1(3) . . . . ?
C23 B1 C20 C21 -1.1(3) . . . . ?
C1 B1 C20 C21 178.9(2) . . . . ?
C23 B1 C20 C19 179.5(2) . . . . ?
C1 B1 C20 C19 -0.6(3) . . . . ?
C19 C20 C21 C22 1.1(3) . . . . ?
B1 C20 C21 C22 -178.4(2) . . . . ?
C19 C20 C21 C25 -177.2(2) . . . . ?
B1 C20 C21 C25 3.4(3) . . . . ?
C18 C17 C22 C21 0.2(3) . . . . ?
C16 C17 C22 C21 -177.0(2) . . . . ?
C20 C21 C22 C17 -1.4(3) . . . . ?
C25 C21 C22 C17 176.8(2) . . . . ?
C20 B1 C23 C24 -2.4(3) . . . . ?
C1 B1 C23 C24 177.6(2) . . . . ?
C20 B1 C23 C36 178.5(2) . . . . ?
C1 B1 C23 C36 -1.5(3) . . . . ?
C36 C23 C24 C29 3.1(3) . . . . ?
B1 C23 C24 C29 -176.0(2) . . . . ?
C36 C23 C24 C25 -177.5(2) . . . . ?
B1 C23 C24 C25 3.4(3) . . . . ?
C23 C24 C25 C26 179.9(2) . . . . ?
C29 C24 C25 C26 -0.7(3) . . . . ?
C23 C24 C25 C21 -1.1(3) . . . . ?
C29 C24 C25 C21 178.3(2) . . . . ?
C20 C21 C25 C26 176.6(2) . . . . ?
C22 C21 C25 C26 -1.6(3) . . . . ?
C20 C21 C25 C24 -2.4(3) . . . . ?
C22 C21 C25 C24 179.4(2) . . . . ?
C24 C25 C26 C27 1.9(4) . . . . ?
C21 C25 C26 C27 -177.1(2) . . . . ?
C25 C26 C27 C28 -0.8(4) . . . . ?
C26 C27 C28 O2 177.4(2) . . . . ?
C26 C27 C28 C29 -1.6(4) . . . . ?
C23 C24 C29 C30 -4.0(3) . . . . ?
C25 C24 C29 C30 176.5(2) . . . . ?
C23 C24 C29 C28 177.9(2) . . . . ?
C25 C24 C29 C28 -1.6(3) . . . . ?
C27 C28 C29 C30 -175.3(2) . . . . ?
O2 C28 C29 C30 5.6(3) . . . . ?
C27 C28 C29 C24 2.8(4) . . . . ?
O2 C28 C29 C24 -176.3(2) . . . . ?
C24 C29 C30 C31 1.4(3) . . . . ?
C28 C29 C30 C31 179.4(2) . . . . ?
C29 C30 C31 C32 -176.8(2) . . . . ?
C29 C30 C31 C36 2.4(3) . . . . ?
C30 C31 C32 C33 178.9(2) . . . . ?
C36 C31 C32 C33 -0.3(3) . . . . ?
C30 C31 C32 O1 -1.2(3) . . . . ?
C36 C31 C32 O1 179.6(2) . . . . ?
O1 C32 C33 C34 -177.0(2) . . . . ?
C31 C32 C33 C34 2.8(4) . . . . ?
C32 C33 C34 C35 -1.7(4) . . . . ?
C33 C34 C35 C36 -1.8(4) . . . . ?
C33 C34 C35 C2 178.7(2) . . . . ?
C3 C2 C35 C34 -7.8(3) . . . . ?
C1 C2 C35 C34 173.8(2) . . . . ?
C3 C2 C35 C36 172.8(2) . . . . ?
C1 C2 C35 C36 -5.7(3) . . . . ?
C24 C23 C36 C31 0.6(3) . . . . ?
B1 C23 C36 C31 179.7(2) . . . . ?
C24 C23 C36 C35 179.9(2) . . . . ?
B1 C23 C36 C35 -1.1(3) . . . . ?
C30 C31 C36 C23 -3.4(3) . . . . ?
C32 C31 C36 C23 175.8(2) . . . . ?
C30 C31 C36 C35 177.4(2) . . . . ?
C32 C31 C36 C35 -3.4(3) . . . . ?
C34 C35 C36 C23 -174.8(2) . . . . ?
C2 C35 C36 C23 4.6(3) . . . . ?
C34 C35 C36 C31 4.4(3) . . . . ?
C2 C35 C36 C31 -176.2(2) . . . . ?
C42 C37 C38 C39 2.4(4) . . . . ?
O1 C37 C38 C39 174.0(2) . . . . ?
C42 C37 C38 C43 -175.6(3) . . . . ?
O1 C37 C38 C43 -4.0(4) . . . . ?
C37 C38 C39 C40 -2.3(4) . . . . ?
C43 C38 C39 C40 175.6(3) . . . . ?
C38 C39 C40 C41 0.2(4) . . . . ?
C38 C39 C40 C45 179.1(3) . . . . ?
C39 C40 C41 C42 2.1(4) . . . . ?
C45 C40 C41 C42 -176.9(3) . . . . ?
C38 C37 C42 C41 -0.3(4) . . . . ?
O1 C37 C42 C41 -171.9(2) . . . . ?
C38 C37 C42 C44 179.9(3) . . . . ?
O1 C37 C42 C44 8.3(4) . . . . ?
C40 C41 C42 C37 -2.0(4) . . . . ?
C40 C41 C42 C44 177.8(3) . . . . ?
C51 C46 C47 C48 0.3(4) . . . . ?
O2 C46 C47 C48 178.4(2) . . . . ?
C51 C46 C47 C52 -179.4(2) . . . . ?
O2 C46 C47 C52 -1.3(3) . . . . ?
C46 C47 C48 C49 -0.5(4) . . . . ?
C52 C47 C48 C49 179.2(2) . . . . ?
C47 C48 C49 C50 0.4(4) . . . . ?
C47 C48 C49 C54 179.8(2) . . . . ?
C48 C49 C50 C51 -0.1(4) . . . . ?
C54 C49 C50 C51 -179.5(2) . . . . ?
C47 C46 C51 C50 0.0(4) . . . . ?
O2 C46 C51 C50 -178.1(2) . . . . ?
C47 C46 C51 C53 -179.4(2) . . . . ?
O2 C46 C51 C53 2.5(4) . . . . ?
C49 C50 C51 C46 -0.1(4) . . . . ?
C49 C50 C51 C53 179.3(3) . . . . ?
C33 C32 O1 C37 -15.5(4) . . . . ?
C31 C32 O1 C37 164.7(2) . . . . ?
C42 C37 O1 C32 -93.4(3) . . . . ?
C38 C37 O1 C32 94.7(3) . . . . ?
C27 C28 O2 C46 12.3(4) . . . . ?
C29 C28 O2 C46 -168.7(2) . . . . ?
C47 C46 O2 C28 90.1(3) . . . . ?
C51 C46 O2 C28 -91.7(3) . . . . ?
